data_4021375
loop_
_publ_author_name
'Ken-Tsung Wong'
'Sung-Yu Ku'
'Yi-Ming Cheng'
'Xiauo-Yun Lin'
'Ying-Yueh Hung'
'Shih-Chieh Pu'
'Pi-Tai Chou'
'Gene-Hsiang Lee'
'Shie-Ming Peng'

_publ_section_title
;
 Synthesis, Structures, and Photoinduced Electron Transfer
 Reaction in the 9,9'-Spirobifluorene-Bridged Bipolar Systems
;
_journal_name_full 'Journal of Organic Chemistry'
_journal_page_first 456
_journal_page_last 465
_journal_paper_doi 10.1021/jo0512047
_journal_volume 71
_journal_year 2006
_chemical_formula_sum 'C63 H54 Cl3 N5 O3'
_chemical_formula_weight 1035.46
_chemical_name_systematic
; 
 ? 
;
_space_group_IT_number 61
_symmetry_cell_setting orthorhombic
_symmetry_space_group_name_Hall '-P 2ac 2ab'
_symmetry_space_group_name_H-M 'P b c a'
_atom_sites_solution_hydrogens geom
_atom_sites_solution_primary direct
_atom_sites_solution_secondary difmap
_audit_creation_method SHELXL-97
_cell_angle_alpha 90.00
_cell_angle_beta 90.00
_cell_angle_gamma 90.00
_cell_formula_units_Z 8
_cell_length_a 25.7376(4)
_cell_length_b 11.1794(2)
_cell_length_c 37.1441(6)
_cell_measurement_reflns_used all
_cell_measurement_temperature 150(1)
_cell_measurement_theta_max 25.00
_cell_measurement_theta_min 1.00
_cell_volume 10687.5(3)
_computing_cell_refinement DENZO-SMN
_computing_data_collection 'NONIUS COLLECT'
_computing_data_reduction DENZO-SMN
_computing_molecular_graphics 'Bruker SHELXTL'
_computing_publication_material 'Bruker SHELXTL'
_computing_structure_refinement 'SHELXL-97 (Sheldrick, 1997)'
_computing_structure_solution 'SHELXS-97 (Sheldrick, 1990)'
_diffrn_ambient_temperature 150(1)
_diffrn_measured_fraction_theta_full 0.989
_diffrn_measured_fraction_theta_max 0.989
_diffrn_measurement_device_type 'NONIUS KappaCCD'
_diffrn_measurement_method '\w scans'
_diffrn_radiation_monochromator graphite
_diffrn_radiation_source 'fine-focus sealed tube'
_diffrn_radiation_type MoK\a
_diffrn_radiation_wavelength 0.71073
_diffrn_reflns_av_R_equivalents 0.0419
_diffrn_reflns_av_sigmaI/netI 0.0508
_diffrn_reflns_limit_h_max 29
_diffrn_reflns_limit_h_min -29
_diffrn_reflns_limit_k_max 13
_diffrn_reflns_limit_k_min -13
_diffrn_reflns_limit_l_max 31
_diffrn_reflns_limit_l_min -44
_diffrn_reflns_number 31471
_diffrn_reflns_theta_full 25.00
_diffrn_reflns_theta_max 25.00
_diffrn_reflns_theta_min 1.10
_exptl_absorpt_coefficient_mu 0.224
_exptl_absorpt_correction_T_max 0.989
_exptl_absorpt_correction_T_min 0.956
_exptl_absorpt_correction_type multi-scan
_exptl_crystal_colour light-brown
_exptl_crystal_density_diffrn 1.287
_exptl_crystal_density_method 'not measured'
_exptl_crystal_description plate
_exptl_crystal_F_000 4336
_exptl_crystal_size_max 0.30
_exptl_crystal_size_mid 0.25
_exptl_crystal_size_min 0.08
_refine_diff_density_max 0.608
_refine_diff_density_min -0.665
_refine_diff_density_rms 0.155
_refine_ls_extinction_coef 0.0050(5)
_refine_ls_extinction_expression Fc^*^=kFc[1+0.001xFc^2^\l^3^/sin(2\q)]^-1/4^
_refine_ls_extinction_method SHELXL
_refine_ls_goodness_of_fit_ref 1.105
_refine_ls_hydrogen_treatment constr
_refine_ls_matrix_type full
_refine_ls_number_parameters 685
_refine_ls_number_reflns 9322
_refine_ls_number_restraints 6
_refine_ls_restrained_S_all 1.106
_refine_ls_R_factor_all 0.1212
_refine_ls_R_factor_gt 0.0846
_refine_ls_shift/su_max 0.002
_refine_ls_shift/su_mean 0.000
_refine_ls_structure_factor_coef Fsqd
_refine_ls_weighting_details 'calc w=1/[\s^2^(Fo^2^)+(0.1279P)^2^+20.4576P] where P=(Fo^2^+2Fc^2^)/3'
_refine_ls_weighting_scheme calc
_refine_ls_wR_factor_gt 0.2534
_refine_ls_wR_factor_ref 0.2739
_reflns_number_gt 6255
_reflns_number_total 9322
_reflns_threshold_expression >2sigma(I)
_cod_data_source_file jo0512047si20051025_055135.cif
_cod_depositor_comments
;
The following automatic conversions were performed:
'_symmetry_cell_setting' value 'Orthorhombic' changed to 'orthorhombic'
according to '/home/saulius/struct/CIF-dictionaries/cif_core.dic'
dictionary named 'cif_core.dic' version 2.4.1 from 2010-06-29.

Automatic conversion script
Id: cif_fix_enum 1527 2010-12-29 10:47:43Z saulius 
;
_cod_database_code 4021375

loop_
_symmetry_equiv_pos_as_xyz
'x, y, z'
'-x+1/2, -y, z+1/2'
'-x, y+1/2, -z+1/2'
'x+1/2, -y+1/2, -z'
'-x, -y, -z'
'x-1/2, y, -z-1/2'
'x, -y-1/2, z-1/2'
'-x-1/2, y-1/2, z'

loop_
_atom_site_label
_atom_site_type_symbol
_atom_site_fract_x
_atom_site_fract_y
_atom_site_fract_z
_atom_site_U_iso_or_equiv
_atom_site_adp_type
_atom_site_occupancy
_atom_site_symmetry_multiplicity
_atom_site_calc_flag
_atom_site_refinement_flags
_atom_site_disorder_assembly
_atom_site_disorder_group
O1 O -0.03217(11) 0.1060(3) 0.85409(8) 0.0386(7) Uani 1 1 d . . .
O2 O 0.23206(11) -0.2812(2) 0.63801(8) 0.0347(7) Uani 1 1 d . . .
N1 N 0.02201(17) 0.2454(4) 0.83473(12) 0.0519(11) Uani 1 1 d . . .
N2 N -0.00537(18) 0.2903(4) 0.86503(12) 0.0542(11) Uani 1 1 d . . .
N3 N 0.20880(15) -0.4602(3) 0.65766(12) 0.0473(10) Uani 1 1 d . . .
N4 N 0.24934(15) -0.4755(3) 0.63313(11) 0.0439(10) Uani 1 1 d . . .
N5 N 0.27431(14) 0.0940(4) 0.80508(10) 0.0435(10) Uani 1 1 d . . .
C1 C 0.11916(15) 0.0134(4) 0.72461(12) 0.0313(9) Uani 1 1 d . . .
C2 C 0.07782(15) 0.0005(4) 0.75388(12) 0.0322(10) Uani 1 1 d . . .
C3 C 0.05902(16) 0.0862(4) 0.77721(12) 0.0359(10) Uani 1 1 d . . .
H3A H 0.0709 0.1666 0.7761 0.043 Uiso 1 1 calc R . .
C4 C 0.02161(16) 0.0508(4) 0.80276(12) 0.0370(10) Uani 1 1 d . . .
C5 C 0.00324(17) -0.0655(4) 0.80385(13) 0.0401(11) Uani 1 1 d . . .
H5A H -0.0232 -0.0862 0.8206 0.048 Uiso 1 1 calc R . .
C6 C 0.02288(17) -0.1522(4) 0.78081(12) 0.0393(11) Uani 1 1 d . . .
H6A H 0.0104 -0.2321 0.7818 0.047 Uiso 1 1 calc R . .
C7 C 0.06132(16) -0.1194(4) 0.75622(12) 0.0350(10) Uani 1 1 d . . .
C8 C 0.09199(16) -0.1900(4) 0.73080(12) 0.0334(10) Uani 1 1 d . . .
C9 C 0.09163(17) -0.3133(4) 0.72500(12) 0.0350(10) Uani 1 1 d . . .
H9A H 0.0678 -0.3632 0.7374 0.042 Uiso 1 1 calc R . .
C10 C 0.12625(16) -0.3607(4) 0.70111(13) 0.0387(11) Uani 1 1 d . . .
H10A H 0.1267 -0.4446 0.6970 0.046 Uiso 1 1 calc R . .
C11 C 0.16135(15) -0.2865(4) 0.68248(12) 0.0326(10) Uani 1 1 d . . .
C12 C 0.16095(15) -0.1635(4) 0.68775(11) 0.0321(10) Uani 1 1 d . . .
H12A H 0.1838 -0.1129 0.6747 0.039 Uiso 1 1 calc R . .
C13 C 0.12647(15) -0.1165(4) 0.71249(12) 0.0309(9) Uani 1 1 d . . .
C14 C 0.10263(15) 0.0959(3) 0.69336(11) 0.0301(9) Uani 1 1 d . . .
C15 C 0.06105(16) 0.0832(4) 0.67058(12) 0.0365(10) Uani 1 1 d . . .
H15A H 0.0382 0.0169 0.6729 0.044 Uiso 1 1 calc R . .
C16 C 0.05286(17) 0.1685(4) 0.64407(12) 0.0392(11) Uani 1 1 d . . .
H16A H 0.0244 0.1609 0.6279 0.047 Uiso 1 1 calc R . .
C17 C 0.08682(18) 0.2659(4) 0.64135(12) 0.0384(11) Uani 1 1 d . . .
H17A H 0.0804 0.3253 0.6236 0.046 Uiso 1 1 calc R . .
C18 C 0.12882(17) 0.2780(4) 0.66343(12) 0.0355(10) Uani 1 1 d . . .
H18A H 0.1517 0.3443 0.6610 0.043 Uiso 1 1 calc R . .
C19 C 0.13752(15) 0.1904(4) 0.68971(11) 0.0305(9) Uani 1 1 d . . .
C20 C 0.17918(15) 0.1770(4) 0.71648(11) 0.0299(9) Uani 1 1 d . . .
C21 C 0.22314(16) 0.2452(4) 0.72307(12) 0.0346(10) Uani 1 1 d . . .
H21A H 0.2313 0.3117 0.7082 0.042 Uiso 1 1 calc R . .
C22 C 0.25511(17) 0.2149(4) 0.75177(12) 0.0373(10) Uani 1 1 d . . .
H22A H 0.2856 0.2603 0.7563 0.045 Uiso 1 1 calc R . .
C23 C 0.24286(16) 0.1186(4) 0.77406(12) 0.0370(10) Uani 1 1 d . . .
C24 C 0.19938(16) 0.0471(4) 0.76666(12) 0.0358(10) Uani 1 1 d . . .
H24A H 0.1914 -0.0201 0.7813 0.043 Uiso 1 1 calc R . .
C25 C 0.16871(15) 0.0762(4) 0.73789(12) 0.0308(9) Uani 1 1 d . . .
C26 C 0.00482(17) 0.1386(4) 0.82952(13) 0.0401(11) Uani 1 1 d . . .
C27 C -0.03625(18) 0.2058(4) 0.87513(13) 0.0415(11) Uani 1 1 d . . .
C28 C -0.07253(17) 0.2056(4) 0.90560(12) 0.0395(11) Uani 1 1 d . . .
C29 C -0.11418(18) 0.1276(4) 0.90681(13) 0.0411(11) Uani 1 1 d . . .
H29A H -0.1188 0.0700 0.8883 0.049 Uiso 1 1 calc R . .
C30 C -0.14918(18) 0.1338(4) 0.93521(12) 0.0409(11) Uani 1 1 d . . .
H30A H -0.1781 0.0811 0.9355 0.049 Uiso 1 1 calc R . .
C31 C -0.14296(18) 0.2152(4) 0.96338(12) 0.0395(11) Uani 1 1 d . . .
C32 C -0.1005(2) 0.2910(4) 0.96157(13) 0.0464(12) Uani 1 1 d . . .
H32A H -0.0950 0.3464 0.9806 0.056 Uiso 1 1 calc R . .
C33 C -0.06604(19) 0.2892(4) 0.93322(13) 0.0454(12) Uani 1 1 d . . .
H33A H -0.0380 0.3444 0.9324 0.055 Uiso 1 1 calc R . .
C34 C -0.18032(19) 0.2231(4) 0.99511(13) 0.0445(12) Uani 1 1 d . . .
C35 C -0.1502(3) 0.2090(6) 1.02996(15) 0.0707(17) Uani 1 1 d . . .
H35A H -0.1311 0.1332 1.0296 0.106 Uiso 1 1 calc R . .
H35B H -0.1744 0.2093 1.0503 0.106 Uiso 1 1 calc R . .
H35C H -0.1256 0.2755 1.0325 0.106 Uiso 1 1 calc R . .
C36 C -0.2233(2) 0.1278(5) 0.99355(15) 0.0593(14) Uani 1 1 d . . .
H36A H -0.2077 0.0480 0.9950 0.089 Uiso 1 1 calc R . .
H36B H -0.2425 0.1355 0.9708 0.089 Uiso 1 1 calc R . .
H36C H -0.2473 0.1392 1.0138 0.089 Uiso 1 1 calc R . .
C37 C -0.2067(2) 0.3466(5) 0.99458(16) 0.0618(15) Uani 1 1 d . . .
H37A H -0.1804 0.4090 0.9980 0.093 Uiso 1 1 calc R . .
H37B H -0.2323 0.3511 1.0140 0.093 Uiso 1 1 calc R . .
H37C H -0.2240 0.3585 0.9714 0.093 Uiso 1 1 calc R . .
C38 C 0.20008(16) -0.3463(4) 0.65962(12) 0.0356(10) Uani 1 1 d . . .
C39 C 0.26197(17) -0.3686(4) 0.62218(13) 0.0372(10) Uani 1 1 d . . .
C40 C 0.30246(17) -0.3360(4) 0.59648(12) 0.0380(10) Uani 1 1 d . . .
C41 C 0.30654(18) -0.2200(4) 0.58282(13) 0.0402(11) Uani 1 1 d . . .
H41A H 0.2828 -0.1597 0.5901 0.048 Uiso 1 1 calc R . .
C42 C 0.34547(19) -0.1943(4) 0.55866(13) 0.0437(12) Uani 1 1 d . . .
H42A H 0.3475 -0.1157 0.5490 0.052 Uiso 1 1 calc R . .
C43 C 0.3822(2) -0.2786(5) 0.54763(13) 0.0477(12) Uani 1 1 d . A .
C44 C 0.3771(2) -0.3935(4) 0.56215(13) 0.0479(12) Uani 1 1 d . . .
H44A H 0.4015 -0.4532 0.5555 0.057 Uiso 1 1 calc R . .
C45 C 0.33793(18) -0.4226(4) 0.58578(13) 0.0430(11) Uani 1 1 d . . .
H45A H 0.3351 -0.5019 0.5948 0.052 Uiso 1 1 calc R . .
C46 C 0.4259(2) -0.2451(5) 0.52199(13) 0.0588(15) Uani 1 1 d D . .
C47 C 0.4541(6) -0.3610(10) 0.5089(4) 0.073(4) Uiso 0.50 1 d PD A 1
H47A H 0.4652 -0.4081 0.5298 0.109 Uiso 0.50 1 calc PR A 1
H47B H 0.4846 -0.3391 0.4945 0.109 Uiso 0.50 1 calc PR A 1
H47C H 0.4302 -0.4086 0.4942 0.109 Uiso 0.50 1 calc PR A 1
C48 C 0.4640(7) -0.1633(17) 0.5426(5) 0.100(7) Uiso 0.50 1 d PD A 1
H48A H 0.4454 -0.0925 0.5513 0.150 Uiso 0.50 1 calc PR A 1
H48B H 0.4921 -0.1383 0.5265 0.150 Uiso 0.50 1 calc PR A 1
H48C H 0.4786 -0.2070 0.5631 0.150 Uiso 0.50 1 calc PR A 1
C49 C 0.4079(6) -0.1852(14) 0.4877(3) 0.071(5) Uiso 0.50 1 d PD A 1
H49A H 0.3895 -0.1110 0.4936 0.106 Uiso 0.50 1 calc PR A 1
H49B H 0.3844 -0.2390 0.4747 0.106 Uiso 0.50 1 calc PR A 1
H49C H 0.4380 -0.1667 0.4725 0.106 Uiso 0.50 1 calc PR A 1
C47' C 0.4689(4) -0.3393(10) 0.5178(4) 0.058(3) Uiso 0.50 1 d PD A 2
H47D H 0.4841 -0.3567 0.5415 0.087 Uiso 0.50 1 calc PR A 2
H47E H 0.4960 -0.3086 0.5017 0.087 Uiso 0.50 1 calc PR A 2
H47F H 0.4541 -0.4127 0.5077 0.087 Uiso 0.50 1 calc PR A 2
C48' C 0.4548(6) -0.1315(12) 0.5355(4) 0.068(4) Uiso 0.50 1 d PD A 2
H48D H 0.4309 -0.0633 0.5352 0.101 Uiso 0.50 1 calc PR A 2
H48E H 0.4844 -0.1149 0.5197 0.101 Uiso 0.50 1 calc PR A 2
H48F H 0.4672 -0.1448 0.5601 0.101 Uiso 0.50 1 calc PR A 2
C49' C 0.3971(6) -0.2240(16) 0.4858(3) 0.073(5) Uiso 0.50 1 d PD A 2
H49D H 0.3727 -0.1574 0.4885 0.110 Uiso 0.50 1 calc PR A 2
H49E H 0.3781 -0.2965 0.4791 0.110 Uiso 0.50 1 calc PR A 2
H49F H 0.4225 -0.2048 0.4670 0.110 Uiso 0.50 1 calc PR A 2
C50 C 0.2539(2) 0.1175(5) 0.83918(13) 0.0485(12) Uani 1 1 d . . .
C51 C 0.2145(2) 0.2014(5) 0.84416(15) 0.0574(14) Uani 1 1 d . . .
H51A H 0.2009 0.2440 0.8241 0.069 Uiso 1 1 calc R . .
C52 C 0.1949(3) 0.2226(7) 0.8784(2) 0.081(2) Uani 1 1 d . . .
H52A H 0.1683 0.2805 0.8816 0.098 Uiso 1 1 calc R . .
C53 C 0.2132(3) 0.1621(9) 0.90751(19) 0.098(3) Uani 1 1 d . . .
H53A H 0.1990 0.1765 0.9307 0.118 Uiso 1 1 calc R . .
C54 C 0.2524(3) 0.0799(9) 0.90302(18) 0.098(3) Uani 1 1 d . . .
H54A H 0.2660 0.0391 0.9234 0.117 Uiso 1 1 calc R . .
C55 C 0.2719(2) 0.0563(7) 0.86938(16) 0.0733(18) Uani 1 1 d . . .
H55A H 0.2981 -0.0028 0.8666 0.088 Uiso 1 1 calc R . .
C56 C 0.32597(17) 0.0526(4) 0.79960(13) 0.0400(11) Uani 1 1 d . . .
C57 C 0.36717(19) 0.0967(5) 0.81963(14) 0.0510(13) Uani 1 1 d . . .
H57A H 0.3615 0.1582 0.8368 0.061 Uiso 1 1 calc R . .
C58 C 0.4168(2) 0.0510(5) 0.81453(15) 0.0557(14) Uani 1 1 d . . .
H58A H 0.4446 0.0799 0.8289 0.067 Uiso 1 1 calc R . .
C59 C 0.4263(2) -0.0351(5) 0.78918(14) 0.0511(13) Uani 1 1 d . . .
H59A H 0.4605 -0.0652 0.7858 0.061 Uiso 1 1 calc R . .
C60 C 0.3855(2) -0.0778(4) 0.76855(15) 0.0503(13) Uani 1 1 d . . .
H60A H 0.3917 -0.1373 0.7508 0.060 Uiso 1 1 calc R . .
C61 C 0.33555(18) -0.0338(4) 0.77373(14) 0.0466(12) Uani 1 1 d . . .
H61A H 0.3078 -0.0632 0.7594 0.056 Uiso 1 1 calc R . .
C62 C 0.1025(3) -0.0857(7) 0.8767(3) 0.114(3) Uani 1 1 d . . .
H62A H 0.0883 -0.0687 0.8522 0.137 Uiso 0.65 1 calc PR B 1
H62B H 0.1344 -0.0997 0.8915 0.137 Uiso 0.35 1 d PR B 2
Cl1 Cl 0.07120(7) -0.21914(18) 0.88899(5) 0.0882(6) Uani 1 1 d . C .
Cl2 Cl 0.07899(10) 0.03293(19) 0.90255(6) 0.1107(8) Uani 1 1 d . C .
Cl3 Cl 0.16667(10) -0.1081(2) 0.86895(8) 0.0799(8) Uani 0.65 1 d P C 1
Cl3' Cl 0.12918(18) -0.0598(5) 0.84436(12) 0.0711(12) Uani 0.35 1 d P C 2
O3 O 0.03150(16) -0.5009(4) 0.90433(12) 0.0670(11) Uani 1 1 d . . .
H3 H 0.0238 -0.5286 0.8840 0.101 Uiso 1 1 calc R . .
C63 C 0.0837(3) -0.5268(7) 0.9121(2) 0.085(2) Uani 1 1 d . . .
H63A H 0.1051 -0.5097 0.8909 0.128 Uiso 1 1 calc R . .
H63B H 0.0870 -0.6115 0.9185 0.128 Uiso 1 1 calc R . .
H63C H 0.0953 -0.4772 0.9323 0.128 Uiso 1 1 calc R . .

loop_
_atom_site_aniso_label
_atom_site_aniso_U_11
_atom_site_aniso_U_22
_atom_site_aniso_U_33
_atom_site_aniso_U_23
_atom_site_aniso_U_13
_atom_site_aniso_U_12
O1 0.0367(16) 0.0390(17) 0.0401(17) 0.0018(14) 0.0051(14) 0.0007(14)
O2 0.0356(16) 0.0252(15) 0.0432(17) -0.0033(13) 0.0020(13) -0.0001(13)
N1 0.060(3) 0.040(2) 0.056(3) 0.001(2) 0.022(2) -0.005(2)
N2 0.064(3) 0.041(2) 0.058(3) -0.001(2) 0.017(2) -0.003(2)
N3 0.041(2) 0.029(2) 0.072(3) -0.0013(19) 0.004(2) -0.0006(17)
N4 0.038(2) 0.031(2) 0.063(3) -0.0069(19) 0.0015(19) 0.0009(17)
N5 0.037(2) 0.053(2) 0.040(2) -0.0032(19) -0.0040(17) -0.0003(18)
C1 0.027(2) 0.025(2) 0.042(2) 0.0006(18) 0.0031(18) -0.0015(17)
C2 0.024(2) 0.032(2) 0.041(2) 0.0071(19) -0.0005(18) -0.0042(18)
C3 0.031(2) 0.033(2) 0.043(3) 0.006(2) 0.0015(19) -0.0026(19)
C4 0.030(2) 0.038(2) 0.043(3) 0.006(2) 0.0005(19) 0.0000(19)
C5 0.034(2) 0.043(3) 0.043(3) 0.008(2) 0.006(2) -0.003(2)
C6 0.036(2) 0.033(2) 0.048(3) 0.006(2) 0.002(2) -0.008(2)
C7 0.028(2) 0.034(2) 0.043(3) 0.003(2) -0.0024(19) -0.0052(18)
C8 0.029(2) 0.027(2) 0.045(3) 0.0012(19) -0.0027(19) -0.0034(18)
C9 0.037(2) 0.023(2) 0.045(3) 0.0057(19) -0.002(2) -0.0072(18)
C10 0.037(2) 0.027(2) 0.053(3) -0.001(2) -0.006(2) -0.0073(19)
C11 0.027(2) 0.030(2) 0.041(2) -0.0007(19) -0.0050(18) -0.0021(17)
C12 0.026(2) 0.032(2) 0.038(2) 0.0039(19) -0.0021(18) -0.0038(18)
C13 0.024(2) 0.025(2) 0.043(2) 0.0043(18) -0.0049(18) -0.0022(17)
C14 0.026(2) 0.025(2) 0.040(2) 0.0016(18) 0.0034(18) 0.0067(17)
C15 0.032(2) 0.032(2) 0.046(3) 0.001(2) 0.003(2) -0.0021(18)
C16 0.033(2) 0.045(3) 0.039(2) -0.001(2) 0.000(2) 0.007(2)
C17 0.045(3) 0.036(2) 0.035(2) 0.0030(19) 0.009(2) 0.013(2)
C18 0.035(2) 0.029(2) 0.042(3) 0.0032(19) 0.009(2) 0.0023(18)
C19 0.027(2) 0.027(2) 0.038(2) -0.0018(18) 0.0081(18) 0.0013(17)
C20 0.029(2) 0.026(2) 0.035(2) -0.0010(18) 0.0088(18) -0.0001(17)
C21 0.035(2) 0.027(2) 0.041(2) -0.0038(19) 0.007(2) -0.0057(18)
C22 0.027(2) 0.038(2) 0.047(3) -0.007(2) 0.004(2) -0.0073(19)
C23 0.030(2) 0.039(2) 0.042(2) -0.005(2) 0.0011(19) -0.0007(19)
C24 0.035(2) 0.031(2) 0.041(3) 0.0019(19) 0.003(2) -0.0017(19)
C25 0.027(2) 0.025(2) 0.041(2) -0.0021(18) 0.0028(18) 0.0001(17)
C26 0.034(2) 0.040(3) 0.046(3) 0.009(2) 0.006(2) 0.000(2)
C27 0.043(3) 0.035(3) 0.047(3) 0.000(2) 0.002(2) 0.001(2)
C28 0.039(2) 0.038(3) 0.041(3) 0.006(2) 0.001(2) 0.006(2)
C29 0.046(3) 0.036(2) 0.041(3) 0.001(2) -0.002(2) 0.003(2)
C30 0.042(3) 0.039(3) 0.041(3) 0.006(2) 0.000(2) -0.003(2)
C31 0.041(3) 0.037(2) 0.040(3) 0.006(2) -0.002(2) 0.006(2)
C32 0.055(3) 0.040(3) 0.044(3) -0.005(2) 0.000(2) 0.000(2)
C33 0.046(3) 0.042(3) 0.049(3) -0.002(2) 0.001(2) -0.006(2)
C34 0.050(3) 0.046(3) 0.037(3) 0.001(2) 0.006(2) 0.004(2)
C35 0.077(4) 0.091(5) 0.044(3) 0.005(3) 0.002(3) 0.003(4)
C36 0.063(3) 0.063(4) 0.052(3) 0.004(3) 0.014(3) 0.002(3)
C37 0.065(3) 0.061(4) 0.059(3) -0.005(3) 0.014(3) 0.007(3)
C38 0.032(2) 0.028(2) 0.047(3) 0.000(2) -0.007(2) -0.0022(18)
C39 0.035(2) 0.027(2) 0.050(3) -0.007(2) -0.007(2) 0.0028(19)
C40 0.037(2) 0.033(2) 0.044(3) -0.008(2) -0.008(2) 0.002(2)
C41 0.038(2) 0.037(3) 0.045(3) -0.005(2) -0.004(2) 0.005(2)
C42 0.051(3) 0.038(3) 0.043(3) 0.002(2) -0.007(2) 0.004(2)
C43 0.054(3) 0.053(3) 0.036(3) -0.004(2) 0.000(2) 0.011(2)
C44 0.050(3) 0.044(3) 0.049(3) -0.013(2) 0.001(2) 0.014(2)
C45 0.049(3) 0.032(2) 0.049(3) -0.006(2) -0.002(2) 0.004(2)
C46 0.065(4) 0.067(4) 0.044(3) 0.005(3) 0.017(3) 0.015(3)
C50 0.050(3) 0.053(3) 0.043(3) -0.004(2) -0.001(2) -0.005(2)
C51 0.062(3) 0.058(3) 0.052(3) -0.005(3) 0.007(3) 0.006(3)
C52 0.084(5) 0.085(5) 0.076(5) -0.019(4) 0.017(4) 0.017(4)
C53 0.099(6) 0.149(8) 0.047(4) -0.014(5) 0.009(4) 0.005(6)
C54 0.092(5) 0.149(8) 0.051(4) 0.010(4) 0.015(4) 0.036(5)
C55 0.070(4) 0.100(5) 0.050(3) 0.011(3) 0.003(3) 0.017(4)
C56 0.038(2) 0.039(3) 0.044(3) 0.004(2) -0.002(2) -0.004(2)
C57 0.043(3) 0.061(3) 0.049(3) -0.012(3) -0.004(2) -0.002(2)
C58 0.043(3) 0.073(4) 0.051(3) 0.001(3) -0.012(2) 0.001(3)
C59 0.043(3) 0.057(3) 0.054(3) 0.012(3) -0.003(2) 0.011(2)
C60 0.055(3) 0.036(3) 0.059(3) 0.004(2) -0.001(3) 0.008(2)
C61 0.042(3) 0.042(3) 0.056(3) 0.000(2) -0.004(2) -0.005(2)
C62 0.087(5) 0.081(5) 0.174(9) 0.007(6) 0.031(6) 0.008(4)
Cl1 0.0775(11) 0.0931(13) 0.0940(13) -0.0209(10) 0.0177(10) -0.0248(10)
Cl2 0.1420(19) 0.0802(13) 0.1099(16) -0.0186(12) -0.0243(14) 0.0191(13)
Cl3 0.0690(15) 0.0794(17) 0.0913(18) 0.0046(14) 0.0003(13) -0.0161(13)
Cl3' 0.071(3) 0.087(3) 0.054(2) 0.010(2) 0.000(2) -0.011(2)
O3 0.070(3) 0.056(2) 0.075(3) -0.007(2) 0.007(2) 0.000(2)
C63 0.082(5) 0.082(5) 0.092(5) 0.023(4) -0.011(4) 0.002(4)

loop_
_atom_type_symbol
_atom_type_description
_atom_type_scat_dispersion_real
_atom_type_scat_dispersion_imag
_atom_type_scat_source
C C 0.0033 0.0016 'International Tables Vol C Tables 4.2.6.8 and 6.1.1.4'
H H 0.0000 0.0000 'International Tables Vol C Tables 4.2.6.8 and 6.1.1.4'
N N 0.0061 0.0033 'International Tables Vol C Tables 4.2.6.8 and 6.1.1.4'
O O 0.0106 0.0060 'International Tables Vol C Tables 4.2.6.8 and 6.1.1.4'
Cl Cl 0.1484 0.1585 'International Tables Vol C Tables 4.2.6.8 and 6.1.1.4'

loop_
_geom_angle_atom_site_label_1
_geom_angle_atom_site_label_2
_geom_angle_atom_site_label_3
_geom_angle
C27 O1 C26 102.6(3)
C38 O2 C39 102.2(3)
C26 N1 N2 106.1(4)
C27 N2 N1 106.1(4)
C38 N3 N4 106.7(4)
C39 N4 N3 106.1(4)
C50 N5 C56 122.8(4)
C50 N5 C23 118.7(4)
C56 N5 C23 118.3(4)
C2 C1 C13 101.8(3)
C2 C1 C25 113.1(3)
C13 C1 C25 115.2(3)
C2 C1 C14 113.6(3)
C13 C1 C14 112.3(3)
C25 C1 C14 101.4(3)
C3 C2 C7 121.1(4)
C3 C2 C1 128.7(4)
C7 C2 C1 110.1(4)
C2 C3 C4 117.8(4)
C5 C4 C3 121.2(4)
C5 C4 C26 120.6(4)
C3 C4 C26 118.1(4)
C4 C5 C6 120.9(4)
C5 C6 C7 118.6(4)
C6 C7 C2 120.3(4)
C6 C7 C8 131.6(4)
C2 C7 C8 108.1(4)
C13 C8 C9 120.9(4)
C13 C8 C7 110.0(4)
C9 C8 C7 129.0(4)
C10 C9 C8 118.7(4)
C9 C10 C11 120.6(4)
C12 C11 C10 120.6(4)
C12 C11 C38 122.5(4)
C10 C11 C38 116.8(4)
C13 C12 C11 118.4(4)
C12 C13 C8 120.8(4)
C12 C13 C1 129.4(4)
C8 C13 C1 109.8(4)
C15 C14 C19 121.4(4)
C15 C14 C1 128.1(4)
C19 C14 C1 110.4(3)
C14 C15 C16 119.0(4)
C15 C16 C17 119.4(4)
C18 C17 C16 121.9(4)
C17 C18 C19 118.5(4)
C14 C19 C18 119.7(4)
C14 C19 C20 109.1(4)
C18 C19 C20 131.3(4)
C21 C20 C25 119.8(4)
C21 C20 C19 131.2(4)
C25 C20 C19 109.0(3)
C20 C21 C22 119.0(4)
C21 C22 C23 120.7(4)
C22 C23 C24 120.3(4)
C22 C23 N5 119.8(4)
C24 C23 N5 119.9(4)
C25 C24 C23 118.6(4)
C24 C25 C20 121.5(4)
C24 C25 C1 128.4(4)
C20 C25 C1 110.1(4)
N1 C26 O1 112.6(4)
N1 C26 C4 128.5(4)
O1 C26 C4 118.7(4)
N2 C27 O1 112.6(4)
N2 C27 C28 128.1(4)
O1 C27 C28 119.3(4)
C29 C28 C33 119.4(4)
C29 C28 C27 121.3(4)
C33 C28 C27 119.3(4)
C28 C29 C30 119.7(4)
C29 C30 C31 121.8(4)
C32 C31 C30 117.0(4)
C32 C31 C34 120.0(4)
C30 C31 C34 123.0(4)
C33 C32 C31 122.4(5)
C32 C33 C28 119.6(5)
C35 C34 C31 109.3(4)
C35 C34 C36 109.2(4)
C31 C34 C36 112.7(4)
C35 C34 C37 109.2(5)
C31 C34 C37 108.7(4)
C36 C34 C37 107.7(4)
N3 C38 O2 112.8(4)
N3 C38 C11 126.7(4)
O2 C38 C11 120.5(4)
N4 C39 O2 112.2(4)
N4 C39 C40 127.6(4)
O2 C39 C40 120.1(4)
C45 C40 C41 119.6(4)
C45 C40 C39 118.8(4)
C41 C40 C39 121.6(4)
C42 C41 C40 119.1(4)
C41 C42 C43 122.9(5)
C42 C43 C44 116.4(5)
C42 C43 C46 121.3(5)
C44 C43 C46 122.4(4)
C45 C44 C43 122.1(4)
C44 C45 C40 119.9(5)
C49 C46 C43 114.1(8)
C49 C46 C47' 116.2(9)
C43 C46 C47' 115.3(6)
C49 C46 C48 110.5(11)
C43 C46 C48 107.7(9)
C47' C46 C48 90.0(10)
C49 C46 C49' 19.4(8)
C43 C46 C49' 103.1(7)
C47' C46 C49' 111.2(9)
C48 C46 C49' 129.9(11)
C49 C46 C48' 93.2(9)
C43 C46 C48' 110.7(7)
C47' C46 C48' 104.4(9)
C48 C46 C48' 18.7(10)
C49' C46 C48' 112.5(10)
C49 C46 C47 104.3(9)
C43 C46 C47 109.6(7)
C47' C46 C47 20.9(7)
C48 C46 C47 110.6(10)
C49' C46 C47 94.5(9)
C48' C46 C47 123.8(9)
C55 C50 N5 120.9(5)
C55 C50 C51 117.7(5)
N5 C50 C51 121.4(5)
C52 C51 C50 120.0(6)
C53 C52 C51 121.3(7)
C52 C53 C54 119.3(6)
C55 C54 C53 120.5(7)
C54 C55 C50 121.2(6)
C61 C56 C57 119.0(4)
C61 C56 N5 119.5(4)
C57 C56 N5 121.5(4)
C56 C57 C58 120.0(5)
C59 C58 C57 121.2(5)
C58 C59 C60 119.2(5)
C59 C60 C61 120.2(5)
C56 C61 C60 120.5(5)
Cl3' C62 Cl3 54.0(3)
Cl3' C62 Cl2 118.7(6)
Cl3 C62 Cl2 123.0(6)
Cl3' C62 Cl1 128.1(7)
Cl3 C62 Cl1 111.4(5)
Cl2 C62 Cl1 110.1(5)

loop_
_geom_bond_atom_site_label_1
_geom_bond_atom_site_label_2
_geom_bond_distance
O1 C27 1.366(5)
O1 C26 1.368(5)
O2 C38 1.361(5)
O2 C39 1.376(5)
N1 C26 1.288(6)
N1 N2 1.419(6)
N2 C27 1.290(6)
N3 C38 1.295(6)
N3 N4 1.396(6)
N4 C39 1.304(6)
N5 C50 1.396(6)
N5 C56 1.423(6)
N5 C23 1.435(6)
C1 C2 1.528(6)
C1 C13 1.532(6)
C1 C25 1.537(6)
C1 C14 1.542(6)
C2 C3 1.380(6)
C2 C7 1.409(6)
C3 C4 1.409(6)
C4 C5 1.383(6)
C4 C26 1.462(7)
C5 C6 1.389(7)
C6 C7 1.396(6)
C7 C8 1.462(6)
C8 C13 1.388(6)
C8 C9 1.394(6)
C9 C10 1.365(6)
C10 C11 1.409(6)
C11 C12 1.389(6)
C11 C38 1.470(6)
C12 C13 1.381(6)
C14 C15 1.372(6)
C14 C19 1.393(6)
C15 C16 1.387(6)
C16 C17 1.400(7)
C17 C18 1.364(7)
C18 C19 1.400(6)
C19 C20 1.470(6)
C20 C21 1.386(6)
C20 C25 1.405(6)
C21 C22 1.388(6)
C22 C23 1.395(6)
C23 C24 1.402(6)
C24 C25 1.368(6)
C27 C28 1.467(7)
C28 C29 1.383(7)
C28 C33 1.398(7)
C29 C30 1.389(6)
C30 C31 1.396(7)
C31 C32 1.384(7)
C31 C34 1.524(7)
C32 C33 1.377(7)
C34 C35 1.518(7)
C34 C36 1.538(7)
C34 C37 1.539(7)
C39 C40 1.460(7)
C40 C45 1.389(6)
C40 C41 1.396(7)
C41 C42 1.375(7)
C42 C43 1.395(7)
C43 C44 1.399(7)
C43 C46 1.522(7)
C44 C45 1.377(7)
C46 C49 1.513(9)
C46 C47' 1.535(8)
C46 C48 1.543(9)
C46 C49' 1.553(9)
C46 C48' 1.554(9)
C46 C47 1.562(9)
C50 C55 1.393(8)
C50 C51 1.395(8)
C51 C52 1.389(8)
C52 C53 1.358(10)
C53 C54 1.375(11)
C54 C55 1.372(9)
C56 C61 1.384(7)
C56 C57 1.386(7)
C57 C58 1.388(7)
C58 C59 1.368(8)
C59 C60 1.384(7)
C60 C61 1.391(7)
C62 Cl3' 1.414(10)
C62 Cl3 1.695(8)
C62 Cl2 1.745(9)
C62 Cl1 1.756(8)
O3 C63 1.404(8)
